data_7027599
loop_
_publ_author_name
'Sampanthar, Jeyagowry T.'
'Vittal, Jagadese J.'
'Dean, Philip A. W.'

_publ_section_title
;
 Chemistry of thiocarboxylates: syntheses and characterization of silver
 and copper thiocarboxylate complexes, and the structures of
 [Ph4P][M(SC{O}Me)2] (M&#x2005;=&#x2005;Cu or Ag) and
 [Et3NH][Ag(SC{O}Ph)2]
;
_journal_issue 18
_journal_name_full 'Journal of the Chemical Society, Dalton Transactions'
_journal_page_first 3153
_journal_paper_doi 10.1039/a904718b
_journal_year 1999
_chemical_formula_moiety '[Ph~4~P][Cu(SC{O}Me~2~]'
_chemical_formula_sum 'C28 H26 Cu O2 P S2'
_chemical_formula_weight 553.12
_chemical_name_systematic
; 
 ? 
;
_space_group_IT_number 114
_symmetry_cell_setting tetragonal
_symmetry_space_group_name_Hall 'P -4 2n'
_symmetry_space_group_name_H-M 'P -4 21 c'
_atom_sites_solution_hydrogens geom
_atom_sites_solution_primary direct
_atom_sites_solution_secondary difmap
_audit_creation_method SHELXL-97
_cell_angle_alpha 90.00
_cell_angle_beta 90.00
_cell_angle_gamma 90.00
_cell_formula_units_Z 4
_cell_length_a 11.5184(6)
_cell_length_b 11.5184(6)
_cell_length_c 19.7666(16)
_cell_measurement_reflns_used 2050
_cell_measurement_temperature 293(2)
_cell_measurement_theta_max 25.0
_cell_measurement_theta_min 2.06
_cell_volume 2622.5(3)
_computing_cell_refinement 'Bruker AXS, SAINT'
_computing_data_collection 'Bruker AXS, SMART'
_computing_data_reduction 'Bruker AXS, SAINT'
_computing_molecular_graphics 'Bruker AXS, SHELXTL'
_computing_publication_material 'Bruker AXS, SHELXTL'
_computing_structure_refinement 'SHELXL-97 (Sheldrick, 1997)'
_computing_structure_solution 'SHELXS-97 (Sheldrick, 1990)'
_diffrn_ambient_temperature 293(2)
_diffrn_measured_fraction_theta_full 0.999
_diffrn_measured_fraction_theta_max 0.999
_diffrn_measurement_method '\w scans'
_diffrn_radiation_monochromator graphite
_diffrn_radiation_source 'fine-focus sealed tube'
_diffrn_radiation_type MoK\a
_diffrn_radiation_wavelength 0.71073
_diffrn_reflns_av_R_equivalents 0.1320
_diffrn_reflns_av_sigmaI/netI 0.1064
_diffrn_reflns_limit_h_max 13
_diffrn_reflns_limit_h_min -13
_diffrn_reflns_limit_k_max 13
_diffrn_reflns_limit_k_min -13
_diffrn_reflns_limit_l_max 15
_diffrn_reflns_limit_l_min -23
_diffrn_reflns_number 11975
_diffrn_reflns_theta_full 25.00
_diffrn_reflns_theta_max 25.00
_diffrn_reflns_theta_min 2.06
_exptl_absorpt_coefficient_mu 1.076
_exptl_absorpt_correction_T_max 0.9145
_exptl_absorpt_correction_T_min 0.4569
_exptl_absorpt_correction_type 'empirical absorption'
_exptl_absorpt_process_details 'sadabs (Sheldrick, 1996)'
_exptl_crystal_colour yellow
_exptl_crystal_density_diffrn 1.401
_exptl_crystal_density_meas ?
_exptl_crystal_density_method 'not measured'
_exptl_crystal_description 'platy arrow heads, cut'
_exptl_crystal_F_000 1144
_exptl_crystal_size_max 0.14
_exptl_crystal_size_mid 0.12
_exptl_crystal_size_min 0.06
_refine_diff_density_max 0.399
_refine_diff_density_min -0.465
_refine_diff_density_rms 0.070
_refine_ls_abs_structure_details 'Flack H D (1983), Acta Cryst. A39, 876-881'
_refine_ls_abs_structure_Flack -0.02(7)
_refine_ls_extinction_method none
_refine_ls_goodness_of_fit_ref 1.195
_refine_ls_hydrogen_treatment mixed
_refine_ls_matrix_type full
_refine_ls_number_parameters 155
_refine_ls_number_reflns 2321
_refine_ls_number_restraints 0
_refine_ls_restrained_S_all 1.195
_refine_ls_R_factor_all 0.1796
_refine_ls_R_factor_gt 0.1072
_refine_ls_shift/su_max 0.000
_refine_ls_shift/su_mean 0.000
_refine_ls_structure_factor_coef Fsqd
_refine_ls_weighting_details 'calc w=1/[\s^2^(Fo^2^)+(0.0350P)^2^+4.6843P] where P=(Fo^2^+2Fc^2^)/3'
_refine_ls_weighting_scheme calc
_refine_ls_wR_factor_gt 0.1439
_refine_ls_wR_factor_ref 0.1654
_reflns_number_gt 1389
_reflns_number_total 2321
_reflns_threshold_expression >2sigma(I)
_cod_data_source_file 904718Bsup1.cif
_cod_data_source_block gow28
_cod_depositor_comments
;
The following automatic conversions were performed:

'_exptl_crystal_density_meas' value 'not measured' was changed to '?'
- the value is perceived as not measured.

Automatic conversion script
Id: cif_fix_values 3008 2015-01-20 13:52:24Z robertas 

The following automatic conversions were performed:

'_symmetry_cell_setting' tag value 'tetratonal' was replaced with
'tetragonal' value as specified in the replacement file
'/home/robertas/cod-tools/perl-scripts/inputs/replacement_values.lst'.

Automatic conversion script
Id: cif_fix_values 3143 2015-03-26 13:38:13Z robertas 
;
_cod_original_sg_symbol_H-M P-42(1)c
_cod_database_code 7027599

loop_
_symmetry_equiv_pos_as_xyz
'x, y, z'
'-x, -y, z'
'y, -x, -z'
'-y, x, -z'
'-x+1/2, y+1/2, -z+1/2'
'x+1/2, -y+1/2, -z+1/2'
'-y+1/2, -x+1/2, z+1/2'
'y+1/2, x+1/2, z+1/2'

loop_
_atom_site_label
_atom_site_type_symbol
_atom_site_fract_x
_atom_site_fract_y
_atom_site_fract_z
_atom_site_U_iso_or_equiv
_atom_site_adp_type
_atom_site_occupancy
_atom_site_symmetry_multiplicity
_atom_site_calc_flag
_atom_site_refinement_flags
Cu1 Cu 0.5000 0.0000 0.35405(9) 0.0814(6) Uani 1 2 d S
S1 S 0.3385(2) 0.0936(2) 0.35080(17) 0.0823(9) Uani 1 1 d .
O1 O 0.3073(7) -0.0464(8) 0.4524(5) 0.123(4) Uani 1 1 d .
C1 C 0.2680(9) 0.0314(11) 0.4181(6) 0.076(4) Uani 1 1 d .
C2 C 0.1497(9) 0.0810(10) 0.4294(6) 0.089(4) Uani 1 1 d .
H2A H 0.1334 0.1377 0.3951 0.134 Uiso 1 1 calc R
H2B H 0.1467 0.1172 0.4731 0.134 Uiso 1 1 calc R
H2C H 0.0931 0.0200 0.4273 0.134 Uiso 1 1 calc R
P1 P 0.5000 0.5000 0.32145(13) 0.0413(7) Uani 1 2 d S
C3 C 0.4858(9) 0.3757(7) 0.2669(4) 0.042(2) Uani 1 1 d .
C4 C 0.3965(8) 0.3780(8) 0.2207(5) 0.055(2) Uani 1 1 d .
H4 H 0.3466 0.4415 0.2195 0.066 Uiso 1 1 calc R
C5 C 0.3805(9) 0.2890(9) 0.1770(5) 0.064(3) Uani 1 1 d .
H5 H 0.3208 0.2923 0.1454 0.077 Uiso 1 1 calc R
C6 C 0.4526(12) 0.1933(11) 0.1791(6) 0.082(4) Uani 1 1 d .
H6 H 0.4394 0.1311 0.1501 0.099 Uiso 1 1 calc R
C7 C 0.5416(11) 0.1896(9) 0.2229(6) 0.075(4) Uani 1 1 d .
H7 H 0.5910 0.1257 0.2237 0.090 Uiso 1 1 calc R
C8 C 0.5600(8) 0.2826(8) 0.2677(5) 0.060(3) Uani 1 1 d .
H8 H 0.6222 0.2811 0.2976 0.072 Uiso 1 1 calc R
C9 C 0.6250(6) 0.4871(9) 0.3757(4) 0.040(2) Uani 1 1 d .
C10 C 0.6330(8) 0.3919(8) 0.4191(4) 0.055(3) Uani 1 1 d .
H10 H 0.5773 0.3335 0.4181 0.066 Uiso 1 1 calc R
C11 C 0.7251(9) 0.3862(10) 0.4634(5) 0.063(3) Uani 1 1 d .
H11 H 0.7310 0.3237 0.4930 0.076 Uiso 1 1 calc R
C12 C 0.8088(8) 0.4717(10) 0.4645(4) 0.055(3) Uani 1 1 d .
H12 H 0.8716 0.4656 0.4939 0.066 Uiso 1 1 calc R
C13 C 0.7996(8) 0.5656(9) 0.4225(5) 0.053(3) Uani 1 1 d .
H13 H 0.8547 0.6246 0.4241 0.063 Uiso 1 1 calc R
C14 C 0.7091(8) 0.5722(8) 0.3781(4) 0.049(2) Uani 1 1 d .
H14 H 0.7041 0.6353 0.3488 0.059 Uiso 1 1 calc R

loop_
_atom_site_aniso_label
_atom_site_aniso_U_11
_atom_site_aniso_U_22
_atom_site_aniso_U_33
_atom_site_aniso_U_23
_atom_site_aniso_U_13
_atom_site_aniso_U_12
Cu1 0.0695(12) 0.0919(14) 0.0829(11) 0.000 0.000 0.0003(13)
S1 0.0751(19) 0.085(2) 0.087(2) 0.019(2) 0.0025(19) 0.0006(16)
O1 0.091(6) 0.118(8) 0.161(9) 0.085(7) 0.009(6) 0.016(6)
C1 0.047(7) 0.086(10) 0.094(9) -0.015(8) -0.003(6) -0.017(6)
C2 0.079(9) 0.079(8) 0.110(9) -0.006(7) -0.003(7) -0.008(7)
P1 0.0420(18) 0.0443(18) 0.0376(16) 0.000 0.000 -0.002(2)
C3 0.044(6) 0.052(6) 0.032(5) 0.004(4) 0.007(5) -0.027(6)
C4 0.062(7) 0.049(6) 0.053(6) -0.021(5) 0.010(6) -0.001(5)
C5 0.060(7) 0.069(8) 0.064(7) -0.009(6) 0.000(6) -0.016(6)
C6 0.095(10) 0.072(9) 0.079(9) -0.015(8) 0.008(8) -0.050(8)
C7 0.091(10) 0.047(7) 0.086(8) -0.027(7) 0.026(8) -0.007(6)
C8 0.051(6) 0.055(7) 0.074(7) 0.012(7) -0.008(6) 0.011(5)
C9 0.033(4) 0.051(5) 0.037(5) -0.015(5) -0.001(4) 0.002(5)
C10 0.058(7) 0.056(6) 0.052(6) 0.021(5) -0.001(5) -0.003(5)
C11 0.064(7) 0.085(8) 0.041(6) 0.020(6) 0.003(6) 0.020(7)
C12 0.036(5) 0.092(9) 0.037(5) -0.008(6) -0.004(4) -0.008(6)
C13 0.047(6) 0.066(7) 0.046(6) 0.003(6) -0.002(5) -0.006(5)
C14 0.065(7) 0.043(6) 0.038(6) -0.002(4) -0.008(5) 0.010(5)

loop_
_atom_type_symbol
_atom_type_description
_atom_type_scat_dispersion_real
_atom_type_scat_dispersion_imag
_atom_type_scat_source
C C 0.0033 0.0016 'International Tables Vol C Tables 4.2.6.8 and 6.1.1.4'
H H 0.0000 0.0000 'International Tables Vol C Tables 4.2.6.8 and 6.1.1.4'
O O 0.0106 0.0060 'International Tables Vol C Tables 4.2.6.8 and 6.1.1.4'
P P 0.1023 0.0942 'International Tables Vol C Tables 4.2.6.8 and 6.1.1.4'
S S 0.1246 0.1234 'International Tables Vol C Tables 4.2.6.8 and 6.1.1.4'
Cu Cu 0.3201 1.2651 'International Tables Vol C Tables 4.2.6.8 and 6.1.1.4'

loop_
_geom_angle_atom_site_label_1
_geom_angle_atom_site_label_2
_geom_angle_atom_site_label_3
_geom_angle
_geom_angle_site_symmetry_1
_geom_angle_site_symmetry_3
S1 Cu1 S1 176.6(2) 2_655 .
C1 S1 Cu1 100.2(4) . .
O1 C1 C2 122.7(11) . .
O1 C1 S1 124.5(9) . .
C2 C1 S1 112.8(9) . .
C3 P1 C3 106.5(5) . 2_665
C3 P1 C9 111.3(5) . .
C3 P1 C9 110.5(4) 2_665 .
C3 P1 C9 110.5(4) . 2_665
C3 P1 C9 111.3(5) 2_665 2_665
C9 P1 C9 107.0(5) . 2_665
C8 C3 C4 119.2(8) . .
C8 C3 P1 124.0(8) . .
C4 C3 P1 116.7(7) . .
C5 C4 C3 120.7(10) . .
C4 C5 C6 120.3(10) . .
C7 C6 C5 120.3(11) . .
C6 C7 C8 119.8(11) . .
C3 C8 C7 119.7(9) . .
C14 C9 C10 119.4(8) . .
C14 C9 P1 121.5(7) . .
C10 C9 P1 118.9(7) . .
C11 C10 C9 118.7(9) . .
C10 C11 C12 121.0(9) . .
C13 C12 C11 120.0(9) . .
C14 C13 C12 119.6(9) . .
C13 C14 C9 121.3(9) . .

loop_
_geom_bond_atom_site_label_1
_geom_bond_atom_site_label_2
_geom_bond_distance
_geom_bond_site_symmetry_2
Cu1 S1 2.151(3) 2_655
Cu1 S1 2.151(3) .
S1 C1 1.716(12) .
O1 C1 1.210(12) .
C1 C2 1.494(14) .
P1 C3 1.800(8) .
P1 C3 1.800(8) 2_665
P1 C9 1.801(7) .
P1 C9 1.801(7) 2_665
C3 C8 1.371(11) .
C3 C4 1.376(12) .
C4 C5 1.354(12) .
C5 C6 1.380(15) .
C6 C7 1.343(14) .
C7 C8 1.406(12) .
C9 C14 1.379(11) .
C9 C10 1.395(11) .
C10 C11 1.377(12) .
C11 C12 1.378(12) .
C12 C13 1.369(12) .
C13 C14 1.364(11) .

loop_
_geom_torsion_atom_site_label_1
_geom_torsion_atom_site_label_2
_geom_torsion_atom_site_label_3
_geom_torsion_atom_site_label_4
_geom_torsion
_geom_torsion_site_symmetry_1
S1 Cu1 S1 C1 142.5(4) 2_655
Cu1 S1 C1 O1 -2.2(10) .
Cu1 S1 C1 C2 179.5(7) .
C3 P1 C3 C8 121.3(8) 2_665
C9 P1 C3 C8 0.9(8) .
C9 P1 C3 C8 -117.7(7) 2_665
C3 P1 C3 C4 -56.5(6) 2_665
C9 P1 C3 C4 -176.9(6) .
C9 P1 C3 C4 64.4(7) 2_665
C8 C3 C4 C5 1.0(13) .
P1 C3 C4 C5 178.9(7) .
C3 C4 C5 C6 1.3(15) .
C4 C5 C6 C7 -2.4(15) .
C5 C6 C7 C8 1.3(15) .
C4 C3 C8 C7 -2.1(13) .
P1 C3 C8 C7 -179.9(7) .
C6 C7 C8 C3 1.0(14) .
C3 P1 C9 C14 125.4(7) .
C3 P1 C9 C14 7.4(8) 2_665
C9 P1 C9 C14 -113.9(8) 2_665
C3 P1 C9 C10 -58.4(7) .
C3 P1 C9 C10 -176.5(7) 2_665
C9 P1 C9 C10 62.3(6) 2_665
C14 C9 C10 C11 0.2(13) .
P1 C9 C10 C11 -176.0(6) .
C9 C10 C11 C12 -0.8(14) .
C10 C11 C12 C13 1.7(14) .
C11 C12 C13 C14 -2.0(14) .
C12 C13 C14 C9 1.4(13) .
C10 C9 C14 C13 -0.6(13) .
P1 C9 C14 C13 175.6(7) .
